data_4073391
loop_
_publ_author_name
'Reeske, Gregor'
'Sch\"urmann, Markus'
'Costisella, Burkhard'
'Jurkschat, Klaus'

_publ_section_title
;
 Ph(3-n)XnSnCH2-16-crown-5 (X = F, Cl, Br, I, SCN;n= 1, 2):&#x00A0;
 Intramolecular O \\rightarrow Sn Coordination versus Ditopic Complexation
 of Sodium Thiocyanate&#x2020;
;
_journal_issue 17
_journal_name_full Organometallics
_journal_page_first 4170
_journal_paper_doi 10.1021/om700304p
_journal_volume 26
_journal_year 2007
_chemical_formula_sum 'C30 H38 O5 Sn'
_chemical_formula_weight 597.29
_chemical_name_systematic
; 
 ? 
;
_space_group_IT_number 14
_symmetry_cell_setting monoclinic
_symmetry_space_group_name_Hall '-P 2yn'
_symmetry_space_group_name_H-M 'P 1 21/n 1'
_atom_sites_solution_hydrogens geom
_atom_sites_solution_primary direct
_atom_sites_solution_secondary difmap
_audit_creation_method SHELXL-97
_cell_angle_alpha 90.00
_cell_angle_beta 90.5754(6)
_cell_angle_gamma 90.00
_cell_formula_units_Z 4
_cell_length_a 10.1916(1)
_cell_length_b 23.3846(3)
_cell_length_c 11.7911(1)
_cell_measurement_reflns_used 25528
_cell_measurement_temperature 173(1)
_cell_measurement_theta_max 27.48
_cell_measurement_theta_min 3.13
_cell_volume 2809.99(5)
_computing_cell_refinement
;
DENZO & SCALEPACK (Otwinowski & Minor, 1997)
;
_computing_data_collection 'COLLECT (Nonius, 1998)'
_computing_data_reduction
;
DENZO & SCALEPACK
;
_computing_molecular_graphics 'SHELXTL-Plus (Sheldrick, 1991)'
_computing_publication_material
;
SHELXL97
;
_computing_structure_refinement 'SHELXL97 (Sheldrick, 1997)'
_computing_structure_solution 'SHELXS97 (Sheldrick, 1997)'
_diffrn_ambient_temperature 173(1)
_diffrn_detector_area_resol_mean '19 vertical, 18 horizontal'
_diffrn_measured_fraction_theta_full 0.998
_diffrn_measured_fraction_theta_max 0.998
_diffrn_measurement_device_type 'Nonius KappaCCD'
_diffrn_measurement_method
;
 4 sets at different \k-angles and 395 frames via \w-rotation 
(\D/\w=1\%) at two times 25s per frame
;
_diffrn_radiation_monochromator graphite
_diffrn_radiation_type MoK\a
_diffrn_radiation_wavelength 0.71073
_diffrn_reflns_av_R_equivalents 0.028
_diffrn_reflns_av_sigmaI/netI 0.0292
_diffrn_reflns_limit_h_max 13
_diffrn_reflns_limit_h_min -13
_diffrn_reflns_limit_k_max 30
_diffrn_reflns_limit_k_min -300
_diffrn_reflns_limit_l_max 15
_diffrn_reflns_limit_l_min -15
_diffrn_reflns_number 25528
_diffrn_reflns_theta_full 27.48
_diffrn_reflns_theta_max 27.48
_diffrn_reflns_theta_min 3.13
_diffrn_source 'fine-focus sealed tube'
_diffrn_standards_decay_% 0
_diffrn_standards_number none
_exptl_absorpt_coefficient_mu 0.945
_exptl_absorpt_correction_type none
_exptl_crystal_colour colourless
_exptl_crystal_density_diffrn 1.412
_exptl_crystal_density_meas ?
_exptl_crystal_density_method 'not measured'
_exptl_crystal_description block
_exptl_crystal_F_000 1232
_exptl_crystal_size_max 0.25
_exptl_crystal_size_mid 0.25
_exptl_crystal_size_min 0.25
_refine_diff_density_max 0.344
_refine_diff_density_min -0.452
_refine_diff_density_rms 0.050
_refine_ls_extinction_method none
_refine_ls_goodness_of_fit_ref 1.077
_refine_ls_hydrogen_treatment mixed
_refine_ls_matrix_type full
_refine_ls_number_parameters 325
_refine_ls_number_reflns 6431
_refine_ls_number_restraints 0
_refine_ls_restrained_S_all 1.077
_refine_ls_R_factor_all 0.0277
_refine_ls_R_factor_gt 0.0206
_refine_ls_shift/su_max 0.001
_refine_ls_shift/su_mean 0.000
_refine_ls_structure_factor_coef Fsqd
_refine_ls_weighting_details 'calc w=1/[\s^2^(Fo^2^)+(0.0226P)^2^+0.1811P] where P=(Fo^2^+2Fc^2^)/3'
_refine_ls_weighting_scheme calc
_refine_ls_wR_factor_gt 0.0502
_refine_ls_wR_factor_ref 0.0516
_reflns_number_gt 5475
_reflns_number_total 6431
_reflns_threshold_expression >2sigma(I)
_cod_data_source_file om700304p-file003.cif
_cod_data_source_block compound1
_cod_depositor_comments
;
The following automatic conversions were performed:

'_exptl_crystal_density_meas' value 'not measured' was changed to '?'
- the value is perceived as not measured.

Automatic conversion script
Id: cif_fix_values 3008 2015-01-20 13:52:24Z robertas 
;
_cod_original_sg_symbol_H-M P2(1)/c
_cod_database_code 4073391

loop_
_symmetry_equiv_pos_as_xyz
'x, y, z'
'-x+1/2, y+1/2, -z+1/2'
'-x, -y, -z'
'x-1/2, -y-1/2, z-1/2'

loop_
_atom_site_label
_atom_site_type_symbol
_atom_site_fract_x
_atom_site_fract_y
_atom_site_fract_z
_atom_site_U_iso_or_equiv
_atom_site_adp_type
_atom_site_occupancy
_atom_site_symmetry_multiplicity
_atom_site_calc_flag
_atom_site_refinement_flags
Sn1 Sn 0.717327(10) 0.093355(5) 0.490082(8) 0.02303(4) Uani 1 1 d .
O1 O 1.02305(10) 0.20970(5) 0.25608(8) 0.0286(3) Uani 1 1 d .
O2 O 1.04291(12) 0.14981(6) -0.02567(9) 0.0383(3) Uani 1 1 d .
O3 O 0.74318(11) 0.13343(5) -0.05811(9) 0.0333(3) Uani 1 1 d .
O4 O 0.58201(10) 0.19433(5) 0.09411(8) 0.0305(3) Uani 1 1 d .
O5 O 0.69593(10) 0.19943(5) 0.31869(8) 0.0269(2) Uani 1 1 d .
C1 C 0.52407(14) 0.12735(7) 0.50418(12) 0.0228(3) Uani 1 1 d .
C2 C 0.42690(15) 0.10867(7) 0.42925(13) 0.0267(3) Uani 1 1 d .
H2A H 0.4459 0.0795 0.3784 0.032 Uiso 1 1 calc R
C3 C 0.30263(16) 0.13250(8) 0.42876(14) 0.0341(4) Uani 1 1 d .
H3A H 0.2390 0.1192 0.3782 0.041 Uiso 1 1 calc R
C4 C 0.27283(16) 0.17621(8) 0.50348(13) 0.0344(4) Uani 1 1 d .
H4A H 0.1900 0.1929 0.5021 0.041 Uiso 1 1 calc R
C5 C 0.36673(16) 0.19488(8) 0.57992(13) 0.0312(4) Uani 1 1 d .
H5A H 0.3467 0.2237 0.6312 0.037 Uiso 1 1 calc R
C6 C 0.49129(15) 0.17061(7) 0.58042(12) 0.0278(4) Uani 1 1 d .
H6A H 0.5539 0.1834 0.6324 0.033 Uiso 1 1 calc R
C7 C 0.75273(15) 0.03716(7) 0.63233(12) 0.0242(3) Uani 1 1 d .
C8 C 0.65487(16) 0.02452(7) 0.71039(12) 0.0277(4) Uani 1 1 d .
H8A H 0.5700 0.0379 0.6979 0.033 Uiso 1 1 calc R
C9 C 0.68267(17) -0.00788(8) 0.80671(13) 0.0329(4) Uani 1 1 d .
H9A H 0.6164 -0.0161 0.8578 0.039 Uiso 1 1 calc R
C10 C 0.80831(18) -0.02783(8) 0.82666(13) 0.0352(4) Uani 1 1 d .
H10A H 0.8267 -0.0492 0.8914 0.042 Uiso 1 1 calc R
C11 C 0.90672(17) -0.01594(8) 0.75025(13) 0.0330(4) Uani 1 1 d .
H11A H 0.9914 -0.0294 0.7633 0.040 Uiso 1 1 calc R
C12 C 0.87865(16) 0.01623(7) 0.65401(13) 0.0286(4) Uani 1 1 d .
H12A H 0.9453 0.0240 0.6029 0.034 Uiso 1 1 calc R
C13 C 0.72686(14) 0.04044(7) 0.34094(12) 0.0249(3) Uani 1 1 d .
C14 C 0.73532(16) -0.01835(8) 0.35711(13) 0.0297(4) Uani 1 1 d .
H14A H 0.7419 -0.0327 0.4305 0.036 Uiso 1 1 calc R
C15 C 0.73411(17) -0.05598(8) 0.26616(14) 0.0361(4) Uani 1 1 d .
H15A H 0.7395 -0.0952 0.2788 0.043 Uiso 1 1 calc R
C16 C 0.72489(17) -0.03512(8) 0.15658(14) 0.0340(4) Uani 1 1 d .
H16A H 0.7238 -0.0602 0.0954 0.041 Uiso 1 1 calc R
C17 C 0.71728(16) 0.02307(8) 0.13837(13) 0.0309(4) Uani 1 1 d .
H17A H 0.7125 0.0372 0.0647 0.037 Uiso 1 1 calc R
C18 C 0.71671(14) 0.06072(7) 0.22941(12) 0.0257(3) Uani 1 1 d .
H18A H 0.7095 0.0998 0.2162 0.031 Uiso 1 1 calc R
C21 C 0.86144(15) 0.15948(8) 0.52110(12) 0.0289(4) Uani 1 1 d .
H21A H 0.8308 0.1822 0.5843 0.035 Uiso 1 1 calc R
H21B H 0.9417 0.1408 0.5461 0.035 Uiso 1 1 calc R
C22 C 0.89763(15) 0.20086(7) 0.42599(12) 0.0250(3) Uani 1 1 d .
H22A H 0.9617 0.2279 0.4576 0.030 Uiso 1 1 calc R
C23 C 0.96504(15) 0.16900(7) 0.33021(12) 0.0257(3) Uani 1 1 d .
H23A H 1.0320 0.1438 0.3610 0.031 Uiso 1 1 calc R
H23B H 0.9015 0.1460 0.2888 0.031 Uiso 1 1 calc R
C24 C 1.08166(16) 0.18372(8) 0.15990(12) 0.0303(4) Uani 1 1 d .
H24A H 1.1444 0.1552 0.1855 0.036 Uiso 1 1 calc R
H24B H 1.1293 0.2126 0.1179 0.036 Uiso 1 1 calc R
C25 C 0.98209(16) 0.15557(8) 0.08160(12) 0.0300(4) Uani 1 1 d .
H25A H 0.9574 0.1184 0.1108 0.036 Uiso 1 1 calc R
H25B H 0.9038 0.1790 0.0750 0.036 Uiso 1 1 calc R
C26 C 0.96791(19) 0.11591(9) -0.10379(15) 0.0430(5) Uani 1 1 d .
H26A H 0.9497 0.0793 -0.0687 0.052 Uiso 1 1 calc R
H26B H 1.0209 0.1087 -0.1702 0.052 Uiso 1 1 calc R
C27 C 0.84052(18) 0.14200(9) -0.14169(13) 0.0394(4) Uani 1 1 d .
H27A H 0.8524 0.1826 -0.1545 0.047 Uiso 1 1 calc R
H27B H 0.8123 0.1247 -0.2126 0.047 Uiso 1 1 calc R
C28 C 0.61991(17) 0.15700(8) -0.08970(13) 0.0362(4) Uani 1 1 d .
H28A H 0.5813 0.1351 -0.1514 0.043 Uiso 1 1 calc R
H28B H 0.6309 0.1962 -0.1150 0.043 Uiso 1 1 calc R
C29 C 0.53188(16) 0.15527(8) 0.01198(13) 0.0324(4) Uani 1 1 d .
H29A H 0.4432 0.1659 -0.0098 0.039 Uiso 1 1 calc R
H29B H 0.5299 0.1169 0.0433 0.039 Uiso 1 1 calc R
C30 C 0.50816(15) 0.19396(8) 0.19588(13) 0.0319(4) Uani 1 1 d .
H30A H 0.4975 0.1550 0.2225 0.038 Uiso 1 1 calc R
H30B H 0.4218 0.2100 0.1819 0.038 Uiso 1 1 calc R
C31 C 0.57962(16) 0.22872(8) 0.28368(13) 0.0318(4) Uani 1 1 d .
H31A H 0.6023 0.2658 0.2524 0.038 Uiso 1 1 calc R
H31B H 0.5235 0.2348 0.3485 0.038 Uiso 1 1 calc R
C32 C 0.78172(15) 0.23566(7) 0.38269(12) 0.0265(3) Uani 1 1 d .
H32A H 0.7350 0.2521 0.4461 0.032 Uiso 1 1 calc R
H32B H 0.8125 0.2667 0.3353 0.032 Uiso 1 1 calc R

loop_
_atom_site_aniso_label
_atom_site_aniso_U_11
_atom_site_aniso_U_22
_atom_site_aniso_U_33
_atom_site_aniso_U_23
_atom_site_aniso_U_13
_atom_site_aniso_U_12
Sn1 0.02195(6) 0.02595(7) 0.02117(6) 0.00069(4) -0.00177(4) -0.00004(5)
O1 0.0330(6) 0.0264(6) 0.0264(5) -0.0003(5) 0.0051(4) -0.0049(5)
O2 0.0407(7) 0.0467(8) 0.0277(6) -0.0083(6) 0.0079(5) -0.0086(6)
O3 0.0387(7) 0.0340(7) 0.0270(6) 0.0023(5) 0.0002(5) 0.0043(6)
O4 0.0332(6) 0.0339(7) 0.0243(5) -0.0005(5) -0.0018(5) -0.0017(5)
O5 0.0251(5) 0.0276(6) 0.0278(5) -0.0029(5) -0.0052(4) 0.0047(5)
C1 0.0243(7) 0.0219(9) 0.0223(7) 0.0031(6) 0.0010(6) -0.0016(7)
C2 0.0269(8) 0.0261(9) 0.0271(8) -0.0033(7) -0.0016(6) -0.0023(7)
C3 0.0263(8) 0.0397(11) 0.0360(9) -0.0016(8) -0.0069(7) -0.0015(8)
C4 0.0259(8) 0.0356(11) 0.0419(10) 0.0034(8) 0.0017(7) 0.0056(8)
C5 0.0357(9) 0.0269(9) 0.0311(8) -0.0044(7) 0.0083(7) 0.0012(8)
C6 0.0290(8) 0.0307(10) 0.0236(8) -0.0008(7) -0.0024(6) -0.0044(7)
C7 0.0284(8) 0.0215(8) 0.0226(7) -0.0028(6) -0.0023(6) -0.0010(7)
C8 0.0293(8) 0.0269(9) 0.0269(8) -0.0034(7) -0.0015(6) -0.0020(7)
C9 0.0409(10) 0.0311(10) 0.0267(8) -0.0012(7) 0.0046(7) -0.0050(8)
C10 0.0539(11) 0.0263(10) 0.0254(8) 0.0007(7) -0.0046(8) 0.0042(9)
C11 0.0366(9) 0.0301(10) 0.0321(9) -0.0025(7) -0.0069(7) 0.0071(8)
C12 0.0296(8) 0.0301(10) 0.0262(8) -0.0005(7) 0.0000(6) 0.0033(7)
C13 0.0199(7) 0.0290(9) 0.0258(8) -0.0016(7) 0.0006(6) 0.0008(7)
C14 0.0312(9) 0.0307(10) 0.0273(8) 0.0036(7) 0.0042(7) 0.0000(8)
C15 0.0451(10) 0.0232(9) 0.0401(10) 0.0003(8) 0.0089(8) 0.0000(8)
C16 0.0402(10) 0.0299(10) 0.0319(9) -0.0072(7) 0.0038(7) -0.0014(8)
C17 0.0330(9) 0.0343(10) 0.0254(8) 0.0000(7) -0.0025(7) 0.0009(8)
C18 0.0244(8) 0.0242(9) 0.0286(8) 0.0004(7) -0.0028(6) 0.0013(7)
C21 0.0270(8) 0.0372(10) 0.0225(8) 0.0015(7) -0.0043(6) -0.0060(8)
C22 0.0258(8) 0.0252(9) 0.0239(7) -0.0012(6) -0.0020(6) -0.0034(7)
C23 0.0239(8) 0.0266(9) 0.0267(8) 0.0016(7) -0.0007(6) -0.0011(7)
C24 0.0310(9) 0.0324(10) 0.0274(8) 0.0002(7) 0.0053(7) -0.0016(8)
C25 0.0329(9) 0.0307(10) 0.0265(8) -0.0008(7) 0.0035(7) 0.0005(8)
C26 0.0466(11) 0.0498(12) 0.0328(9) -0.0156(9) 0.0091(8) -0.0043(10)
C27 0.0524(11) 0.0429(12) 0.0229(8) -0.0058(8) 0.0039(8) -0.0086(10)
C28 0.0483(11) 0.0332(11) 0.0268(8) -0.0012(7) -0.0101(7) 0.0043(9)
C29 0.0338(9) 0.0308(10) 0.0323(8) -0.0003(7) -0.0094(7) 0.0021(8)
C30 0.0256(8) 0.0401(11) 0.0299(8) 0.0035(8) -0.0024(6) 0.0060(8)
C31 0.0300(8) 0.0370(11) 0.0283(8) -0.0004(7) -0.0009(7) 0.0124(8)
C32 0.0308(8) 0.0250(9) 0.0238(7) -0.0047(7) 0.0001(6) 0.0002(7)

loop_
_atom_type_symbol
_atom_type_description
_atom_type_scat_dispersion_real
_atom_type_scat_dispersion_imag
_atom_type_scat_source
C C 0.0033 0.0016 'International Tables Vol C Tables 4.2.6.8 and 6.1.1.4'
H H 0.0000 0.0000 'International Tables Vol C Tables 4.2.6.8 and 6.1.1.4'
O O 0.0106 0.0060 'International Tables Vol C Tables 4.2.6.8 and 6.1.1.4'
Sn Sn -0.6537 1.4246 'International Tables Vol C Tables 4.2.6.8 and 6.1.1.4'

loop_
_geom_angle_atom_site_label_1
_geom_angle_atom_site_label_2
_geom_angle_atom_site_label_3
_geom_angle
C1 Sn1 C13 109.10(6)
C1 Sn1 C7 108.29(6)
C13 Sn1 C7 106.04(6)
C1 Sn1 C21 110.29(6)
C13 Sn1 C21 120.88(6)
C7 Sn1 C21 101.31(6)
C1 Sn1 O5 72.76(4)
C13 Sn1 O5 86.17(5)
C7 Sn1 O5 166.13(4)
C21 Sn1 O5 66.10(5)
C24 O1 C23 112.57(12)
C25 O2 C26 113.00(13)
C28 O3 C27 112.71(12)
C29 O4 C30 112.39(12)
C31 O5 C32 111.76(12)
C31 O5 Sn1 127.24(9)
C32 O5 Sn1 95.08(8)
C2 C1 C6 117.59(14)
C2 C1 Sn1 119.07(11)
C6 C1 Sn1 123.20(11)
C3 C2 C1 121.47(15)
C2 C3 C4 120.07(16)
C5 C4 C3 119.62(16)
C4 C5 C6 120.08(16)
C5 C6 C1 121.15(15)
C12 C7 C8 117.85(14)
C12 C7 Sn1 120.16(11)
C8 C7 Sn1 121.77(11)
C9 C8 C7 120.83(15)
C10 C9 C8 120.24(15)
C9 C10 C11 119.89(15)
C10 C11 C12 119.76(16)
C11 C12 C7 121.43(15)
C14 C13 C18 117.86(14)
C14 C13 Sn1 117.35(11)
C18 C13 Sn1 124.65(12)
C15 C14 C13 121.41(15)
C16 C15 C14 119.88(17)
C17 C16 C15 119.76(16)
C16 C17 C18 120.38(15)
C17 C18 C13 120.68(16)
C22 C21 Sn1 119.81(10)
C32 C22 C23 111.60(12)
C32 C22 C21 113.15(13)
C23 C22 C21 110.38(13)
O1 C23 C22 108.74(13)
O1 C24 C25 112.77(12)
O2 C25 C24 106.74(12)
O2 C26 C27 114.97(16)
O3 C27 C26 110.17(14)
O3 C28 C29 108.29(13)
O4 C29 C28 108.19(14)
O4 C30 C31 108.76(13)
O5 C31 C30 109.63(14)
O5 C32 C22 109.26(13)

loop_
_geom_bond_atom_site_label_1
_geom_bond_atom_site_label_2
_geom_bond_distance
Sn1 C1 2.1320(15)
Sn1 C13 2.1533(15)
Sn1 C7 2.1582(15)
Sn1 C21 2.1613(16)
Sn1 O5 3.2056(11)
O1 C24 1.4233(18)
O1 C23 1.4247(18)
O2 C25 1.4205(17)
O2 C26 1.431(2)
O3 C28 1.418(2)
O3 C27 1.4196(19)
O4 C29 1.4224(19)
O4 C30 1.4228(17)
O5 C31 1.4265(18)
O5 C32 1.4278(18)
C1 C2 1.391(2)
C1 C6 1.396(2)
C2 C3 1.384(2)
C3 C4 1.385(2)
C4 C5 1.379(2)
C5 C6 1.390(2)
C7 C12 1.395(2)
C7 C8 1.396(2)
C8 C9 1.392(2)
C9 C10 1.381(2)
C10 C11 1.383(2)
C11 C12 1.389(2)
C13 C14 1.390(2)
C13 C18 1.401(2)
C14 C15 1.387(2)
C15 C16 1.383(2)
C16 C17 1.380(2)
C17 C18 1.388(2)
C21 C22 1.529(2)
C22 C32 1.519(2)
C22 C23 1.523(2)
C24 C25 1.515(2)
C26 C27 1.499(3)
C28 C29 1.505(2)
C30 C31 1.499(2)

loop_
_geom_torsion_atom_site_label_1
_geom_torsion_atom_site_label_2
_geom_torsion_atom_site_label_3
_geom_torsion_atom_site_label_4
_geom_torsion
C1 Sn1 O5 C31 -12.36(11)
C13 Sn1 O5 C31 99.00(11)
C7 Sn1 O5 C31 -108.9(2)
C21 Sn1 O5 C31 -134.69(12)
C1 Sn1 O5 C32 109.99(9)
C13 Sn1 O5 C32 -138.65(9)
C7 Sn1 O5 C32 13.5(2)
C21 Sn1 O5 C32 -12.34(9)
C13 Sn1 C1 C2 6.55(14)
C7 Sn1 C1 C2 -108.43(13)
C21 Sn1 C1 C2 141.55(12)
O5 Sn1 C1 C2 86.09(12)
C13 Sn1 C1 C6 -168.99(12)
C7 Sn1 C1 C6 76.03(14)
C21 Sn1 C1 C6 -33.99(14)
O5 Sn1 C1 C6 -89.45(13)
C6 C1 C2 C3 0.9(2)
Sn1 C1 C2 C3 -174.87(12)
C1 C2 C3 C4 0.4(3)
C2 C3 C4 C5 -1.5(3)
C3 C4 C5 C6 1.2(3)
C4 C5 C6 C1 0.2(3)
C2 C1 C6 C5 -1.2(2)
Sn1 C1 C6 C5 174.39(12)
C1 Sn1 C7 C12 -169.80(12)
C13 Sn1 C7 C12 73.23(14)
C21 Sn1 C7 C12 -53.79(14)
O5 Sn1 C7 C12 -77.7(2)
C1 Sn1 C7 C8 4.70(14)
C13 Sn1 C7 C8 -112.28(13)
C21 Sn1 C7 C8 120.71(13)
O5 Sn1 C7 C8 96.8(2)
C12 C7 C8 C9 0.1(2)
Sn1 C7 C8 C9 -174.51(12)
C7 C8 C9 C10 0.3(3)
C8 C9 C10 C11 -0.5(3)
C9 C10 C11 C12 0.3(3)
C10 C11 C12 C7 0.1(3)
C8 C7 C12 C11 -0.3(2)
Sn1 C7 C12 C11 174.39(12)
C1 Sn1 C13 C14 -108.31(12)
C7 Sn1 C13 C14 8.12(13)
C21 Sn1 C13 C14 122.29(12)
O5 Sn1 C13 C14 -178.58(12)
C1 Sn1 C13 C18 67.40(13)
C7 Sn1 C13 C18 -176.17(12)
C21 Sn1 C13 C18 -62.00(14)
O5 Sn1 C13 C18 -2.87(12)
C18 C13 C14 C15 0.1(2)
Sn1 C13 C14 C15 176.15(12)
C13 C14 C15 C16 0.3(3)
C14 C15 C16 C17 0.2(3)
C15 C16 C17 C18 -1.0(3)
C16 C17 C18 C13 1.5(2)
C14 C13 C18 C17 -1.0(2)
Sn1 C13 C18 C17 -176.70(11)
C1 Sn1 C21 C22 -81.42(13)
C13 Sn1 C21 C22 47.45(15)
C7 Sn1 C21 C22 164.05(12)
O5 Sn1 C21 C22 -22.06(11)
Sn1 C21 C22 C32 60.41(17)
Sn1 C21 C22 C23 -65.46(15)
C24 O1 C23 C22 -176.40(12)
C32 C22 C23 O1 66.12(16)
C21 C22 C23 O1 -167.14(12)
C23 O1 C24 C25 66.14(17)
C26 O2 C25 C24 170.93(15)
O1 C24 C25 O2 159.83(13)
C25 O2 C26 C27 67.3(2)
C28 O3 C27 C26 -179.66(15)
O2 C26 C27 O3 -80.4(2)
C27 O3 C28 C29 -169.75(14)
C30 O4 C29 C28 -177.48(13)
O3 C28 C29 O4 67.97(18)
C29 O4 C30 C31 170.90(13)
C32 O5 C31 C30 167.14(13)
Sn1 O5 C31 C30 -77.83(14)
O4 C30 C31 O5 -69.93(17)
C31 O5 C32 C22 175.16(12)
Sn1 O5 C32 C22 41.56(11)
C23 C22 C32 O5 53.24(16)
C21 C22 C32 O5 -71.98(16)
